data_7154538
loop_
_publ_author_name
'Rasheed, O. K.'
'Hardcastle, I. R.'
'Raftery, J.'
'Quayle, P.'

_publ_section_title
;
 Aryne generation vs. Truce-Smiles and fries rearrangements during the
 Kobayashi fragmentation reaction: a new bi-aryl synthesis.
;
_journal_issue 29
_journal_name_full 'Organic &amp; biomolecular chemistry'
_journal_page_first 8048
_journal_page_last 8052
_journal_paper_doi 10.1039/c5ob01239b
_journal_volume 13
_journal_year 2015
_chemical_formula_sum 'C15 H16 N2 O7 S Si'
_chemical_formula_weight 396.45
_chemical_name_systematic
; 
 ? 
;
_space_group_IT_number 14
_symmetry_cell_setting monoclinic
_symmetry_space_group_name_Hall '-P 2ybc'
_symmetry_space_group_name_H-M 'P 1 21/c 1'
_atom_sites_solution_hydrogens geom
_atom_sites_solution_primary direct
_atom_sites_solution_secondary difmap
_audit_creation_method SHELXL-97
_audit_update_record
;
2015-03-30 deposited with the CCDC.
2015-06-18 downloaded from the CCDC.
;
_cell_angle_alpha 90.00
_cell_angle_beta 101.968(2)
_cell_angle_gamma 90.00
_cell_formula_units_Z 4
_cell_length_a 13.5825(3)
_cell_length_b 10.5322(2)
_cell_length_c 12.8580(3)
_cell_measurement_reflns_used 3477
_cell_measurement_temperature 150(2)
_cell_measurement_theta_max 67.63
_cell_measurement_theta_min 3.33
_cell_volume 1799.40(7)
_computing_cell_refinement 'Bruker SAINT'
_computing_data_collection 'Bruker APEX2'
_computing_data_reduction 'Bruker SAINT'
_computing_molecular_graphics 'Bruker SHELXTL'
_computing_publication_material 'Bruker SHELXTL'
_computing_structure_refinement 'SHELXL-97 (Sheldrick, 2008)'
_computing_structure_solution 'SHELXS-97 (Sheldrick, 2008)'
_diffrn_ambient_temperature 150(2)
_diffrn_measured_fraction_theta_full 0.989
_diffrn_measured_fraction_theta_max 0.988
_diffrn_measurement_device_type 'Bruker APEX-II CCD'
_diffrn_measurement_method '\f and \w scans'
_diffrn_radiation_monochromator graphite
_diffrn_radiation_source 'fine-focus sealed tube'
_diffrn_radiation_type CuK\a
_diffrn_radiation_wavelength 1.54178
_diffrn_reflns_av_R_equivalents 0.0490
_diffrn_reflns_av_sigmaI/netI 0.0571
_diffrn_reflns_limit_h_max 16
_diffrn_reflns_limit_h_min -15
_diffrn_reflns_limit_k_max 12
_diffrn_reflns_limit_k_min -12
_diffrn_reflns_limit_l_max 13
_diffrn_reflns_limit_l_min -15
_diffrn_reflns_number 9327
_diffrn_reflns_theta_full 66.60
_diffrn_reflns_theta_max 67.80
_diffrn_reflns_theta_min 3.33
_exptl_absorpt_coefficient_mu 2.617
_exptl_absorpt_correction_T_max 0.7798
_exptl_absorpt_correction_T_min 0.477511
_exptl_absorpt_correction_type multi-scan
_exptl_absorpt_process_details SADABS
_exptl_crystal_colour white
_exptl_crystal_density_diffrn 1.463
_exptl_crystal_density_method 'not measured'
_exptl_crystal_description block
_exptl_crystal_F_000 824
_exptl_crystal_size_max 0.15
_exptl_crystal_size_mid 0.14
_exptl_crystal_size_min 0.10
_refine_diff_density_max 0.343
_refine_diff_density_min -0.303
_refine_diff_density_rms 0.059
_refine_ls_extinction_method none
_refine_ls_goodness_of_fit_ref 1.036
_refine_ls_hydrogen_treatment constr
_refine_ls_matrix_type full
_refine_ls_number_parameters 238
_refine_ls_number_reflns 3225
_refine_ls_number_restraints 0
_refine_ls_restrained_S_all 1.036
_refine_ls_R_factor_all 0.0437
_refine_ls_R_factor_gt 0.0367
_refine_ls_shift/su_max 0.001
_refine_ls_shift/su_mean 0.000
_refine_ls_structure_factor_coef Fsqd
_refine_ls_weighting_details 'calc w=1/[\s^2^(Fo^2^)+(0.0498P)^2^+0.5335P] where P=(Fo^2^+2Fc^2^)/3'
_refine_ls_weighting_scheme calc
_refine_ls_wR_factor_gt 0.0961
_refine_ls_wR_factor_ref 0.1016
_reflns_number_gt 2774
_reflns_number_total 3225
_reflns_threshold_expression >2sigma(I)
_cod_data_source_file c5ob01239b2.cif
_cod_data_source_block s3727na
_cod_depositor_comments
;
The following automatic conversions were performed:

'_symmetry_cell_setting' value 'Monoclinic' changed to 'monoclinic'
according to
/usr/data/users/saulius/crontab/automatic-downloads/rss-feeds/RSC/lib/dictionaries/cif_core.dic
dictionary named 'cif_core.dic' version 2.4.2 from 2011-04-26.

Automatic conversion script
Id: cif_fix_values 3271 2015-04-21 07:52:19Z andrius 

 Adding full bibliography for 7154537--7154542.cif.
;
_cod_original_sg_symbol_H-M P2(1)/c
_cod_database_code 7154538

loop_
_symmetry_equiv_pos_as_xyz
'x, y, z'
'-x, y+1/2, -z+1/2'
'-x, -y, -z'
'x, -y-1/2, z-1/2'

loop_
_atom_site_label
_atom_site_type_symbol
_atom_site_fract_x
_atom_site_fract_y
_atom_site_fract_z
_atom_site_U_iso_or_equiv
_atom_site_adp_type
_atom_site_occupancy
_atom_site_symmetry_multiplicity
_atom_site_calc_flag
_atom_site_refinement_flags
C1 C 0.26980(14) 0.63612(18) 0.95705(14) 0.0197(4) Uani 1 1 d .
C2 C 0.34209(13) 0.59998(18) 0.90092(14) 0.0197(4) Uani 1 1 d .
C3 C 0.34966(15) 0.46823(19) 0.88626(16) 0.0250(4) Uani 1 1 d .
H3 H 0.3973 0.4372 0.8478 0.030 Uiso 1 1 calc R
C4 C 0.28929(15) 0.3820(2) 0.92646(17) 0.0277(4) Uani 1 1 d .
H4 H 0.2951 0.2937 0.9139 0.033 Uiso 1 1 calc R
C5 C 0.22057(15) 0.4249(2) 0.98480(16) 0.0270(4) Uani 1 1 d .
H5 H 0.1806 0.3659 1.0136 0.032 Uiso 1 1 calc R
C6 C 0.21033(14) 0.5542(2) 1.00094(15) 0.0252(4) Uani 1 1 d .
H6 H 0.1639 0.5852 1.0409 0.030 Uiso 1 1 calc R
C7 C 0.52677(16) 0.6290(2) 0.80320(19) 0.0345(5) Uani 1 1 d .
H7A H 0.5753 0.6887 0.7837 0.052 Uiso 1 1 calc R
H7B H 0.4955 0.5791 0.7407 0.052 Uiso 1 1 calc R
H7C H 0.5616 0.5719 0.8591 0.052 Uiso 1 1 calc R
C8 C 0.35127(18) 0.8144(2) 0.74274(17) 0.0331(5) Uani 1 1 d .
H8A H 0.3961 0.8571 0.7031 0.050 Uiso 1 1 calc R
H8B H 0.3123 0.8780 0.7725 0.050 Uiso 1 1 calc R
H8C H 0.3053 0.7582 0.6948 0.050 Uiso 1 1 calc R
C9 C 0.48767(16) 0.8224(2) 0.96641(18) 0.0328(5) Uani 1 1 d .
H9A H 0.5113 0.7699 1.0296 0.049 Uiso 1 1 calc R
H9B H 0.4383 0.8840 0.9811 0.049 Uiso 1 1 calc R
H9C H 0.5448 0.8675 0.9481 0.049 Uiso 1 1 calc R
C10 C 0.11190(13) 0.87424(18) 1.04216(14) 0.0190(4) Uani 1 1 d .
C11 C 0.14525(13) 0.96516(18) 1.12046(14) 0.0190(4) Uani 1 1 d .
C12 C 0.09485(14) 0.98780(18) 1.20128(15) 0.0214(4) Uani 1 1 d .
H12 H 0.1173 1.0508 1.2537 0.026 Uiso 1 1 calc R
C13 C 0.01073(14) 0.91561(18) 1.20300(14) 0.0211(4) Uani 1 1 d .
C14 C -0.02595(14) 0.82579(19) 1.12706(16) 0.0238(4) Uani 1 1 d .
H14 H -0.0845 0.7780 1.1308 0.029 Uiso 1 1 calc R
C15 C 0.02456(14) 0.80651(19) 1.04472(16) 0.0240(4) Uani 1 1 d .
H15 H -0.0006 0.7470 0.9902 0.029 Uiso 1 1 calc R
N1 N 0.23707(12) 1.04033(16) 1.12213(13) 0.0244(4) Uani 1 1 d .
N2 N -0.04208(12) 0.93459(17) 1.29121(13) 0.0268(4) Uani 1 1 d .
O1 O 0.26480(10) 0.76982(13) 0.97750(10) 0.0224(3) Uani 1 1 d .
O2 O 0.10094(11) 0.77963(15) 0.85381(11) 0.0299(3) Uani 1 1 d .
O3 O 0.20447(11) 0.97160(14) 0.90463(11) 0.0290(3) Uani 1 1 d .
O4 O 0.31498(10) 0.98289(14) 1.12378(12) 0.0301(3) Uani 1 1 d .
O5 O 0.22881(13) 1.15525(14) 1.12535(16) 0.0440(4) Uani 1 1 d .
O6 O -0.10776(12) 0.85893(17) 1.29994(13) 0.0384(4) Uani 1 1 d .
O7 O -0.01575(12) 1.02433(16) 1.35104(12) 0.0370(4) Uani 1 1 d .
S1 S 0.16915(3) 0.85133(4) 0.93099(3) 0.02122(15) Uani 1 1 d .
Si1 Si 0.42785(4) 0.71894(5) 0.85293(4) 0.02233(15) Uani 1 1 d .

loop_
_atom_site_aniso_label
_atom_site_aniso_U_11
_atom_site_aniso_U_22
_atom_site_aniso_U_33
_atom_site_aniso_U_23
_atom_site_aniso_U_13
_atom_site_aniso_U_12
C1 0.0204(9) 0.0181(9) 0.0187(9) -0.0004(7) 0.0001(7) 0.0017(7)
C2 0.0201(9) 0.0203(9) 0.0178(8) 0.0003(7) 0.0021(7) 0.0016(7)
C3 0.0260(10) 0.0223(10) 0.0262(10) -0.0011(8) 0.0042(7) 0.0050(8)
C4 0.0295(10) 0.0192(10) 0.0313(10) 0.0020(8) -0.0006(8) 0.0002(8)
C5 0.0269(10) 0.0271(11) 0.0247(10) 0.0060(8) 0.0005(8) -0.0055(8)
C6 0.0226(9) 0.0320(11) 0.0214(9) 0.0006(8) 0.0054(7) -0.0012(8)
C7 0.0280(10) 0.0394(12) 0.0399(12) -0.0084(10) 0.0156(9) -0.0003(9)
C8 0.0439(12) 0.0271(11) 0.0297(11) 0.0049(9) 0.0109(9) -0.0004(9)
C9 0.0272(10) 0.0323(11) 0.0397(12) -0.0099(9) 0.0084(9) -0.0052(9)
C10 0.0185(8) 0.0203(9) 0.0182(8) 0.0001(7) 0.0039(7) 0.0048(7)
C11 0.0181(8) 0.0179(9) 0.0205(8) 0.0024(7) 0.0031(7) 0.0029(7)
C12 0.0234(9) 0.0207(9) 0.0197(9) 0.0003(7) 0.0039(7) 0.0032(7)
C13 0.0209(9) 0.0242(10) 0.0190(9) 0.0045(7) 0.0060(7) 0.0055(7)
C14 0.0191(9) 0.0238(10) 0.0292(10) 0.0025(8) 0.0066(8) 0.0008(7)
C15 0.0209(9) 0.0242(10) 0.0260(10) -0.0038(8) 0.0031(7) 0.0000(8)
N1 0.0267(9) 0.0225(9) 0.0252(8) -0.0020(7) 0.0083(7) -0.0025(7)
N2 0.0260(9) 0.0334(10) 0.0228(8) 0.0054(7) 0.0092(7) 0.0060(7)
O1 0.0196(6) 0.0214(7) 0.0261(7) -0.0043(5) 0.0046(5) 0.0027(5)
O2 0.0276(7) 0.0382(9) 0.0218(7) -0.0076(6) 0.0005(6) 0.0056(6)
O3 0.0348(8) 0.0273(8) 0.0278(7) 0.0054(6) 0.0135(6) 0.0063(6)
O4 0.0197(7) 0.0304(8) 0.0414(9) -0.0022(6) 0.0092(6) -0.0004(6)
O5 0.0440(9) 0.0171(8) 0.0765(13) -0.0039(7) 0.0252(9) -0.0043(7)
O6 0.0364(8) 0.0456(10) 0.0389(9) 0.0053(7) 0.0206(7) -0.0054(7)
O7 0.0396(8) 0.0459(10) 0.0288(8) -0.0089(7) 0.0146(7) 0.0004(7)
S1 0.0217(2) 0.0245(3) 0.0179(2) -0.00094(17) 0.00515(17) 0.00488(18)
Si1 0.0222(3) 0.0215(3) 0.0248(3) -0.0019(2) 0.0085(2) -0.0009(2)

loop_
_atom_type_symbol
_atom_type_description
_atom_type_scat_dispersion_real
_atom_type_scat_dispersion_imag
_atom_type_scat_source
C C 0.0181 0.0091 'International Tables Vol C Tables 4.2.6.8 and 6.1.1.4'
H H 0.0000 0.0000 'International Tables Vol C Tables 4.2.6.8 and 6.1.1.4'
N N 0.0311 0.0180 'International Tables Vol C Tables 4.2.6.8 and 6.1.1.4'
O O 0.0492 0.0322 'International Tables Vol C Tables 4.2.6.8 and 6.1.1.4'
S S 0.3331 0.5567 'International Tables Vol C Tables 4.2.6.8 and 6.1.1.4'
Si Si 0.2541 0.3302 'International Tables Vol C Tables 4.2.6.8 and 6.1.1.4'

loop_
_geom_angle_atom_site_label_1
_geom_angle_atom_site_label_2
_geom_angle_atom_site_label_3
_geom_angle
C6 C1 C2 125.35(18)
C6 C1 O1 118.97(17)
C2 C1 O1 115.45(16)
C1 C2 C3 114.81(17)
C1 C2 Si1 122.43(14)
C3 C2 Si1 122.71(14)
C4 C3 C2 121.89(18)
C4 C3 H3 119.1
C2 C3 H3 119.1
C5 C4 C3 120.10(19)
C5 C4 H4 119.9
C3 C4 H4 119.9
C6 C5 C4 119.96(19)
C6 C5 H5 120.0
C4 C5 H5 120.0
C1 C6 C5 117.82(18)
C1 C6 H6 121.1
C5 C6 H6 121.1
Si1 C7 H7A 109.5
Si1 C7 H7B 109.5
H7A C7 H7B 109.5
Si1 C7 H7C 109.5
H7A C7 H7C 109.5
H7B C7 H7C 109.5
Si1 C8 H8A 109.5
Si1 C8 H8B 109.5
H8A C8 H8B 109.5
Si1 C8 H8C 109.5
H8A C8 H8C 109.5
H8B C8 H8C 109.5
Si1 C9 H9A 109.5
Si1 C9 H9B 109.5
H9A C9 H9B 109.5
Si1 C9 H9C 109.5
H9A C9 H9C 109.5
H9B C9 H9C 109.5
C15 C10 C11 119.07(17)
C15 C10 S1 117.81(14)
C11 C10 S1 122.83(14)
C12 C11 C10 121.67(17)
C12 C11 N1 116.56(17)
C10 C11 N1 121.76(16)
C13 C12 C11 117.40(18)
C13 C12 H12 121.3
C11 C12 H12 121.3
C14 C13 C12 123.22(17)
C14 C13 N2 118.43(17)
C12 C13 N2 118.35(17)
C13 C14 C15 118.50(18)
C13 C14 H14 120.7
C15 C14 H14 120.7
C10 C15 C14 120.07(18)
C10 C15 H15 120.0
C14 C15 H15 120.0
O5 N1 O4 125.50(18)
O5 N1 C11 116.81(16)
O4 N1 C11 117.65(16)
O6 N2 O7 124.82(17)
O6 N2 C13 117.64(17)
O7 N2 C13 117.53(17)
C1 O1 S1 122.24(12)
O3 S1 O2 120.62(9)
O3 S1 O1 106.57(8)
O2 S1 O1 110.05(8)
O3 S1 C10 107.23(9)
O2 S1 C10 107.57(9)
O1 S1 C10 103.49(8)
C7 Si1 C9 109.71(10)
C7 Si1 C8 109.96(11)
C9 Si1 C8 111.24(11)
C7 Si1 C2 108.12(10)
C9 Si1 C2 109.15(9)
C8 Si1 C2 108.60(9)

loop_
_geom_bond_atom_site_label_1
_geom_bond_atom_site_label_2
_geom_bond_distance
C1 C6 1.380(3)
C1 C2 1.387(3)
C1 O1 1.437(2)
C2 C3 1.407(3)
C2 Si1 1.8989(19)
C3 C4 1.393(3)
C3 H3 0.9500
C4 C5 1.389(3)
C4 H4 0.9500
C5 C6 1.388(3)
C5 H5 0.9500
C6 H6 0.9500
C7 Si1 1.862(2)
C7 H7A 0.9800
C7 H7B 0.9800
C7 H7C 0.9800
C8 Si1 1.868(2)
C8 H8A 0.9800
C8 H8B 0.9800
C8 H8C 0.9800
C9 Si1 1.867(2)
C9 H9A 0.9800
C9 H9B 0.9800
C9 H9C 0.9800
C10 C15 1.390(3)
C10 C11 1.395(3)
C10 S1 1.7796(18)
C11 C12 1.379(3)
C11 N1 1.474(2)
C12 C13 1.376(3)
C12 H12 0.9500
C13 C14 1.376(3)
C13 N2 1.476(2)
C14 C15 1.391(3)
C14 H14 0.9500
C15 H15 0.9500
N1 O5 1.217(2)
N1 O4 1.215(2)
N2 O6 1.219(2)
N2 O7 1.224(2)
O1 S1 1.5685(13)
O2 S1 1.4256(15)
O3 S1 1.4203(16)

loop_
_geom_torsion_atom_site_label_1
_geom_torsion_atom_site_label_2
_geom_torsion_atom_site_label_3
_geom_torsion_atom_site_label_4
_geom_torsion
C6 C1 C2 C3 2.6(3)
O1 C1 C2 C3 176.86(16)
C6 C1 C2 Si1 -174.91(15)
O1 C1 C2 Si1 -0.6(2)
C1 C2 C3 C4 -0.6(3)
Si1 C2 C3 C4 176.88(15)
C2 C3 C4 C5 -1.4(3)
C3 C4 C5 C6 1.5(3)
C2 C1 C6 C5 -2.5(3)
O1 C1 C6 C5 -176.55(16)
C4 C5 C6 C1 0.3(3)
C15 C10 C11 C12 1.2(3)
S1 C10 C11 C12 174.86(14)
C15 C10 C11 N1 -179.87(17)
S1 C10 C11 N1 -6.2(3)
C10 C11 C12 C13 1.0(3)
N1 C11 C12 C13 -177.95(16)
C11 C12 C13 C14 -1.8(3)
C11 C12 C13 N2 177.58(16)
C12 C13 C14 C15 0.3(3)
N2 C13 C14 C15 -179.09(17)
C11 C10 C15 C14 -2.8(3)
S1 C10 C15 C14 -176.73(15)
C13 C14 C15 C10 2.1(3)
C12 C11 N1 O5 -54.5(2)
C10 C11 N1 O5 126.5(2)
C12 C11 N1 O4 123.05(19)
C10 C11 N1 O4 -55.9(2)
C14 C13 N2 O6 9.1(3)
C12 C13 N2 O6 -170.27(18)
C14 C13 N2 O7 -171.78(18)
C12 C13 N2 O7 8.8(3)
C6 C1 O1 S1 -68.7(2)
C2 C1 O1 S1 116.63(16)
C1 O1 S1 O3 -142.98(14)
C1 O1 S1 O2 -10.59(16)
C1 O1 S1 C10 104.12(14)
C15 C10 S1 O3 141.06(15)
C11 C10 S1 O3 -32.66(18)
C15 C10 S1 O2 9.95(17)
C11 C10 S1 O2 -163.76(15)
C15 C10 S1 O1 -106.52(15)
C11 C10 S1 O1 79.76(16)
C1 C2 Si1 C7 170.23(16)
C3 C2 Si1 C7 -7.06(19)
C1 C2 Si1 C9 50.94(18)
C3 C2 Si1 C9 -126.35(17)
C1 C2 Si1 C8 -70.49(17)
C3 C2 Si1 C8 112.22(17)
